data_4062923
loop_
_publ_author_name
'Westerhausen, Matthias'
'Ossberger, Manfred W.'
'Mayer, Peter'
'Piotrowski, Holger'
'N\"oth, Heinrich'

_publ_section_title
;
 Synthesis and Spectroscopic and Structural Investigations of the
 2,3,4,5-Tetraethylarsolides and -stibolides of the Alkali Metals
 Sodium, Potassium, Rubidium, and Cesium
;
_journal_coden_ASTM ORGND7
_journal_issue 14
_journal_name_full Organometallics
_journal_page_first 3417
_journal_page_last 3424
_journal_paper_doi 10.1021/om049767g
_journal_volume 23
_journal_year 2004
_chemical_formula_sum 'C32 H60 Cs2 O4 Sb2'
_chemical_formula_weight 1018.12
_space_group_IT_number 9
_symmetry_cell_setting monoclinic
_symmetry_space_group_name_Hall 'C -2yc'
_symmetry_space_group_name_H-M 'C 1 c 1'
_cell_angle_alpha 90
_cell_angle_beta 92.542(4)
_cell_angle_gamma 90
_cell_formula_units_Z 4
_cell_length_a 14.510(3)
_cell_length_b 17.010(3)
_cell_length_c 16.840(3)
_cell_measurement_temperature 193(2)
_cell_volume 4152.2(12)
_diffrn_ambient_temperature 193(2)
_exptl_crystal_density_diffrn 1.629
_cod_depositor_comments
;
The following automatic conversions were performed:
'_symmetry_cell_setting' value 'Monoclinic' changed to 'monoclinic'
according to '/home/saulius/struct/CIF-dictionaries/cif_core.dic'
dictionary named 'cif_core.dic' version 2.4.1 from 2010-06-29.

Automatic conversion script
Id: cif_fix_enum 1527 2010-12-29 10:47:43Z saulius 
;
_cod_original_sg_symbol_H-M 'C c'
_cod_database_code 4062923

loop_
_symmetry_equiv_pos_as_xyz
'x, y, z'
'x, -y, z+1/2'
'x+1/2, y+1/2, z'
'x+1/2, -y+1/2, z+1/2'

loop_
_atom_site_label
_atom_site_type_symbol
_atom_site_fract_x
_atom_site_fract_y
_atom_site_fract_z
_atom_site_U_iso_or_equiv
_atom_site_adp_type
_atom_site_occupancy
_atom_site_symmetry_multiplicity
_atom_site_calc_flag
_atom_site_refinement_flags
_atom_site_disorder_assembly
_atom_site_disorder_group
Cs1 Cs 0.95958(4) 0.87245(3) 0.37569(3) 0.04526(15) Uani 1 1 d . . .
Cs2 Cs 1.08293(4) 0.66110(3) 0.07385(3) 0.04587(16) Uani 1 1 d . . .
Sb1 Sb 0.99390(4) 0.85292(3) 0.15316(3) 0.04366(17) Uani 1 1 d . . .
Sb2 Sb 1.27009(5) 0.75309(4) -0.04450(4) 0.0604(2) Uani 1 1 d . . .
O1 O 1.0446(5) 1.0379(4) 0.3523(4) 0.0691(19) Uani 1 1 d . . .
O2 O 1.1392(5) 0.9425(4) 0.4692(4) 0.072(2) Uani 1 1 d . . .
O3 O 0.9355(7) 0.6744(6) -0.0601(5) 0.115(3) Uani 1 1 d . . .
O4 O 0.9357(8) 0.5255(6) 0.0116(6) 0.127(4) Uani 1 1 d . . .
C1 C 0.9199(6) 0.7557(5) 0.1919(5) 0.044(2) Uani 1 1 d . . .
C2 C 0.9729(7) 0.7089(5) 0.2445(4) 0.044(2) Uani 1 1 d . . .
C3 C 1.0658(6) 0.7331(4) 0.2631(4) 0.040(2) Uani 1 1 d . . .
C4 C 1.0981(6) 0.8014(5) 0.2274(4) 0.037(2) Uani 1 1 d . . .
C5 C 0.8240(7) 0.7343(6) 0.1648(6) 0.071(3) Uani 1 1 d . . .
H5A H 0.7896 0.7192 0.2119 0.085 Uiso 1 1 calc R . .
H5B H 0.8267 0.6875 0.1300 0.085 Uiso 1 1 calc R . .
C6 C 0.7701(7) 0.7981(7) 0.1202(6) 0.081(3) Uani 1 1 d . . .
H6A H 0.7991 0.8091 0.0699 0.122 Uiso 1 1 calc R . .
H6B H 0.7700 0.8459 0.1526 0.122 Uiso 1 1 calc R . .
H6C H 0.7065 0.7804 0.1094 0.122 Uiso 1 1 calc R . .
C7 C 0.9344(7) 0.6339(5) 0.2796(5) 0.053(2) Uani 1 1 d . . .
H7A H 0.9637 0.6255 0.3331 0.063 Uiso 1 1 calc R . .
H7B H 0.8673 0.6407 0.2859 0.063 Uiso 1 1 calc R . .
C8 C 0.9496(8) 0.5614(5) 0.2295(6) 0.077(3) Uani 1 1 d . . .
H8A H 1.0158 0.5537 0.2235 0.115 Uiso 1 1 calc R . .
H8B H 0.9188 0.5683 0.1769 0.115 Uiso 1 1 calc R . .
H8C H 0.9239 0.5153 0.2555 0.115 Uiso 1 1 calc R . .
C9 C 1.1298(7) 0.6862(5) 0.3199(4) 0.046(2) Uani 1 1 d . . .
H9A H 1.1940 0.6919 0.3033 0.055 Uiso 1 1 calc R . .
H9B H 1.1132 0.6298 0.3161 0.055 Uiso 1 1 calc R . .
C10 C 1.1247(7) 0.7128(6) 0.4072(5) 0.057(3) Uani 1 1 d . . .
H10A H 1.0614 0.7071 0.4242 0.086 Uiso 1 1 calc R . .
H10B H 1.1435 0.7681 0.4118 0.086 Uiso 1 1 calc R . .
H10C H 1.1662 0.6803 0.4410 0.086 Uiso 1 1 calc R . .
C11 C 1.1918(7) 0.8364(5) 0.2431(5) 0.053(2) Uani 1 1 d . . .
H11A H 1.2382 0.7939 0.2406 0.063 Uiso 1 1 calc R . .
H11B H 1.1951 0.8574 0.2980 0.063 Uiso 1 1 calc R . .
C12 C 1.2180(8) 0.9009(6) 0.1877(7) 0.080(3) Uani 1 1 d . . .
H12A H 1.1769 0.9460 0.1938 0.121 Uiso 1 1 calc R . .
H12B H 1.2124 0.8818 0.1327 0.121 Uiso 1 1 calc R . .
H12C H 1.2819 0.9169 0.2001 0.121 Uiso 1 1 calc R . .
C13 C 1.0245(9) 1.0739(6) 0.2792(6) 0.085(4) Uani 1 1 d . . .
H13A H 1.0652 1.0528 0.2394 0.128 Uiso 1 1 calc R . .
H13B H 1.0341 1.1307 0.2842 0.128 Uiso 1 1 calc R . .
H13C H 0.9601 1.0634 0.2625 0.128 Uiso 1 1 calc R . .
C14 C 1.1344(9) 1.0501(6) 0.3809(7) 0.085(4) Uani 1 1 d . . .
H14A H 1.1498 1.1066 0.3769 0.102 Uiso 1 1 calc R . .
H14B H 1.1773 1.0203 0.3481 0.102 Uiso 1 1 calc R . .
C15 C 1.1457(8) 1.0246(6) 0.4644(6) 0.080(3) Uani 1 1 d . . .
H15A H 1.2065 1.0419 0.4869 0.096 Uiso 1 1 calc R . .
H15B H 1.0973 1.0490 0.4959 0.096 Uiso 1 1 calc R . .
C16 C 1.1575(12) 0.9145(8) 0.5477(7) 0.120(5) Uani 1 1 d . . .
H16A H 1.1033 0.9231 0.5793 0.181 Uiso 1 1 calc R . .
H16B H 1.2105 0.9429 0.5719 0.181 Uiso 1 1 calc R . .
H16C H 1.1715 0.8582 0.5461 0.181 Uiso 1 1 calc R . .
C17 C 1.3223(6) 0.6847(5) 0.0482(5) 0.042(2) Uani 1 1 d . . .
C18 C 1.3070(6) 0.6055(5) 0.0368(5) 0.044(2) Uani 1 1 d . . .
C19 C 1.2557(6) 0.5833(4) -0.0340(4) 0.037(2) Uani 1 1 d . . .
C20 C 1.2272(6) 0.6418(5) -0.0857(5) 0.043(2) Uani 1 1 d . . .
C21 C 1.3764(8) 0.7164(7) 0.1194(6) 0.077(3) Uani 1 1 d . . .
H21A H 1.3446 0.7637 0.1385 0.092 Uiso 1 1 calc R . .
H21B H 1.3760 0.6766 0.1622 0.092 Uiso 1 1 calc R . .
C22 C 1.4684(16) 0.7363(15) 0.1062(10) 0.254(17) Uani 1 1 d . . .
H22A H 1.4725 0.7581 0.0527 0.382 Uiso 1 1 calc R . .
H22B H 1.5071 0.6891 0.1113 0.382 Uiso 1 1 calc R . .
H22C H 1.4899 0.7754 0.1455 0.382 Uiso 1 1 calc R . .
C23 C 1.3403(7) 0.5447(5) 0.0981(5) 0.056(3) Uani 1 1 d . . .
H23A H 1.3986 0.5632 0.1246 0.067 Uiso 1 1 calc R . .
H23B H 1.3532 0.4947 0.0707 0.067 Uiso 1 1 calc R . .
C24 C 1.2688(8) 0.5302(6) 0.1610(6) 0.075(3) Uani 1 1 d . . .
H24A H 1.2140 0.5053 0.1360 0.113 Uiso 1 1 calc R . .
H24B H 1.2515 0.5804 0.1847 0.113 Uiso 1 1 calc R . .
H24C H 1.2954 0.4955 0.2025 0.113 Uiso 1 1 calc R . .
C25 C 1.2340(6) 0.4948(5) -0.0523(6) 0.053(2) Uani 1 1 d . . .
H25A H 1.2250 0.4667 -0.0017 0.064 Uiso 1 1 calc R . .
H25B H 1.1758 0.4912 -0.0850 0.064 Uiso 1 1 calc R . .
C26 C 1.3092(7) 0.4557(5) -0.0950(6) 0.058(3) Uani 1 1 d . . .
C27 C 1.1796(9) 0.6254(8) -0.1644(6) 0.094(4) Uani 1 1 d . . .
H27A H 1.1381 0.5797 -0.1587 0.113 Uiso 1 1 calc R . .
H27B H 1.2265 0.6106 -0.2026 0.113 Uiso 1 1 calc R . .
C28 C 1.1238(11) 0.6937(10) -0.1984(7) 0.129(6) Uani 1 1 d . . .
H28A H 1.1618 0.7414 -0.1966 0.194 Uiso 1 1 calc R . .
H28B H 1.0694 0.7018 -0.1669 0.194 Uiso 1 1 calc R . .
H28C H 1.1042 0.6823 -0.2536 0.194 Uiso 1 1 calc R . .
C29 C 0.9035(10) 0.7476(9) -0.0817(8) 0.121(6) Uani 1 1 d . . .
H29A H 0.8419 0.7554 -0.0614 0.181 Uiso 1 1 calc R . .
H29B H 0.9002 0.7519 -0.1398 0.181 Uiso 1 1 calc R . .
H29C H 0.9455 0.7878 -0.0594 0.181 Uiso 1 1 calc R . .
C30 C 0.8794(9) 0.6124(10) -0.0867(8) 0.108(5) Uani 1 1 d . . .
H30A H 0.8715 0.6150 -0.1454 0.130 Uiso 1 1 calc R . .
H30B H 0.8177 0.6182 -0.0645 0.130 Uiso 1 1 calc R . .
C31 C 0.9165(12) 0.5375(10) -0.0645(11) 0.127(6) Uani 1 1 d . . .
H31A H 0.8720 0.4967 -0.0833 0.152 Uiso 1 1 calc R . .
H31B H 0.9737 0.5295 -0.0933 0.152 Uiso 1 1 calc R . .
C32 C 0.9687(11) 0.4482(7) 0.0348(9) 0.123(5) Uani 1 1 d . . .
H32A H 1.0349 0.4445 0.0262 0.185 Uiso 1 1 calc R . .
H32B H 0.9356 0.4082 0.0027 0.185 Uiso 1 1 calc R . .
H32C H 0.9579 0.4395 0.0912 0.185 Uiso 1 1 calc R . .
H26C H 1.3728 0.4562 -0.0827 0.02(2) Uiso 1 1 d R . .
H26B H 1.2809 0.4048 -0.1297 0.11(4) Uiso 1 1 d R . .
H26A H 1.3211 0.4789 -0.1446 0.10(4) Uiso 1 1 d R . .

loop_
_atom_site_aniso_label
_atom_site_aniso_U_11
_atom_site_aniso_U_22
_atom_site_aniso_U_33
_atom_site_aniso_U_23
_atom_site_aniso_U_13
_atom_site_aniso_U_12
Cs1 0.0451(4) 0.0411(3) 0.0503(3) -0.0051(3) 0.0095(3) -0.0010(3)
Cs2 0.0431(4) 0.0510(3) 0.0438(3) -0.0088(3) 0.0047(2) 0.0021(3)
Sb1 0.0514(4) 0.0385(3) 0.0402(3) 0.0037(3) -0.0071(3) 0.0056(3)
Sb2 0.0730(5) 0.0372(3) 0.0731(4) 0.0142(3) 0.0248(4) 0.0142(3)
O1 0.057(5) 0.080(5) 0.068(4) 0.013(4) -0.018(4) -0.025(4)
O2 0.101(6) 0.060(4) 0.053(4) -0.011(3) -0.021(4) 0.007(4)
O3 0.117(8) 0.114(7) 0.108(7) -0.030(6) -0.056(6) 0.044(6)
O4 0.188(11) 0.104(8) 0.089(6) -0.011(6) -0.009(7) -0.032(7)
C1 0.034(7) 0.047(5) 0.049(5) -0.018(4) 0.002(4) -0.001(4)
C2 0.060(7) 0.037(5) 0.035(5) -0.004(3) 0.017(5) -0.010(5)
C3 0.055(7) 0.035(5) 0.028(4) -0.003(3) -0.002(4) 0.004(4)
C4 0.033(6) 0.044(5) 0.036(4) -0.001(4) 0.003(4) 0.002(4)
C5 0.050(8) 0.068(7) 0.093(8) -0.019(6) -0.005(6) -0.006(5)
C6 0.051(8) 0.108(9) 0.082(8) -0.006(7) -0.017(6) -0.007(7)
C7 0.063(7) 0.047(5) 0.049(5) 0.003(4) 0.012(5) -0.005(5)
C8 0.122(10) 0.044(6) 0.065(6) -0.005(5) 0.019(6) -0.025(6)
C9 0.058(7) 0.039(4) 0.040(5) -0.003(4) -0.006(4) 0.008(4)
C10 0.060(7) 0.065(6) 0.046(5) 0.003(4) -0.007(5) 0.023(5)
C11 0.053(7) 0.054(5) 0.050(5) 0.000(4) -0.003(5) 0.001(5)
C12 0.067(9) 0.071(7) 0.102(8) 0.014(6) -0.003(6) -0.022(6)
C13 0.114(11) 0.071(7) 0.069(7) 0.016(6) -0.019(6) -0.001(7)
C14 0.089(11) 0.063(7) 0.103(9) 0.002(7) -0.008(7) -0.017(7)
C15 0.094(10) 0.059(7) 0.083(8) -0.008(6) -0.033(6) -0.007(6)
C16 0.197(16) 0.097(10) 0.064(8) 0.017(7) -0.030(8) 0.012(10)
C17 0.036(6) 0.045(5) 0.045(5) -0.012(4) 0.012(4) -0.003(4)
C18 0.052(7) 0.048(5) 0.033(4) 0.008(4) -0.001(4) 0.004(4)
C19 0.042(6) 0.037(5) 0.033(4) 0.002(3) 0.011(4) 0.003(4)
C20 0.039(6) 0.052(5) 0.038(4) 0.012(4) 0.002(4) 0.013(4)
C21 0.058(9) 0.090(8) 0.081(7) -0.046(6) -0.001(6) -0.011(6)
C22 0.25(3) 0.39(4) 0.119(14) 0.047(18) -0.077(16) -0.23(3)
C23 0.064(7) 0.062(6) 0.041(5) 0.011(4) -0.007(5) 0.009(5)
C24 0.109(10) 0.061(6) 0.056(6) 0.023(5) 0.009(6) 0.009(6)
C25 0.046(7) 0.046(5) 0.069(6) -0.012(4) 0.011(5) -0.009(4)
C26 0.041(8) 0.053(6) 0.083(7) -0.021(5) 0.023(5) -0.009(5)
C27 0.099(11) 0.125(10) 0.055(7) 0.006(6) -0.031(7) 0.022(8)
C28 0.113(13) 0.190(16) 0.082(8) 0.032(10) -0.031(8) 0.081(12)
C29 0.109(12) 0.161(14) 0.090(10) -0.019(10) -0.015(8) 0.068(11)
C30 0.076(11) 0.156(14) 0.091(9) -0.050(10) -0.023(8) -0.009(10)
C31 0.117(14) 0.123(13) 0.137(15) -0.027(11) -0.033(11) -0.017(11)
C32 0.171(16) 0.071(9) 0.128(12) -0.018(8) 0.009(10) -0.008(10)

loop_
_geom_bond_atom_site_label_1
_geom_bond_atom_site_label_2
_geom_bond_distance
_geom_bond_site_symmetry_2
_geom_bond_publ_flag
Cs1 O1 3.105(6) . ?
Cs1 O2 3.214(7) . ?
Cs1 C3 3.442(8) . ?
Cs1 C19 3.468(8) 4_465 ?
Cs1 C20 3.471(9) 4_465 ?
Cs1 C4 3.490(8) . ?
Cs1 C2 3.563(7) . ?
Cs1 C18 3.597(8) 4_465 ?
Cs1 C26 3.693(9) 4_465 ?
Cs1 C1 3.701(8) . ?
Cs1 C17 3.723(8) 4_465 ?
Cs1 Sb2 3.7756(9) 4_465 ?
Cs2 O3 3.047(8) . ?
Cs2 O4 3.283(10) . ?
Cs2 C19 3.426(8) . ?
Cs2 C3 3.433(7) . ?
Cs2 C2 3.446(8) . ?
Cs2 C18 3.470(9) . ?
Cs2 C20 3.493(8) . ?
Cs2 C4 3.518(7) . ?
Cs2 C17 3.542(9) . ?
Cs2 C1 3.542(8) . ?
Cs2 Sb1 3.7752(9) . ?
Cs2 Sb2 3.7783(10) . ?
Sb1 C1 2.091(8) . ?
Sb1 C4 2.110(8) . ?
Sb2 C17 2.064(8) . ?
Sb2 C20 2.101(9) . ?
Sb2 Cs1 3.7756(9) 4_564 ?
O1 C14 1.385(13) . ?
O1 C13 1.394(11) . ?
O2 C15 1.402(11) . ?
O2 C16 1.419(12) . ?
O3 C29 1.372(14) . ?
O3 C30 1.395(15) . ?
O4 C31 1.316(18) . ?
O4 C32 1.448(15) . ?
C1 C2 1.396(12) . ?
C1 C5 1.491(13) . ?
C2 C3 1.429(12) . ?
C2 C7 1.524(11) . ?
C3 C4 1.398(11) . ?
C3 C9 1.528(11) . ?
C4 C11 1.497(12) . ?
C5 C6 1.515(14) . ?
C7 C8 1.516(12) . ?
C9 C10 1.542(11) . ?
C11 C12 1.500(12) . ?
C14 C15 1.474(14) . ?
C17 C18 1.378(12) . ?
C17 C21 1.503(12) . ?
C17 Cs1 3.723(8) 4_564 ?
C18 C19 1.429(11) . ?
C18 C23 1.523(11) . ?
C18 Cs1 3.597(8) 4_564 ?
C19 C20 1.374(10) . ?
C19 C25 1.566(11) . ?
C19 Cs1 3.468(8) 4_564 ?
C20 C27 1.493(13) . ?
C20 Cs1 3.471(9) 4_564 ?
C21 C22 1.40(2) . ?
C23 C24 1.536(14) . ?
C25 C26 1.490(12) . ?
C26 Cs1 3.693(9) 4_564 ?
C27 C28 1.515(16) . ?
C30 C31 1.426(18) . ?
